data_4505154
loop_
_publ_author_name
'Custelcean, Radu'
'Ward, Michael D.'

_publ_section_title
;
 Chiral Discrimination in Low-Density Hydrogen-Bonded Frameworks
;
_journal_issue 6
_journal_name_full 'Crystal Growth &amp; Design'
_journal_page_first 2277
_journal_paper_doi 10.1021/cg050118x
_journal_volume 5
_journal_year 2005
_chemical_formula_sum 'C15 H25 N4 O9 S'
_chemical_formula_weight 437.45
_chemical_name_systematic
; 
 ? 
;
_space_group_IT_number 34
_symmetry_cell_setting orthorhombic
_symmetry_space_group_name_Hall 'P 2 -2n'
_symmetry_space_group_name_H-M 'P n n 2'
_atom_sites_solution_hydrogens geom
_atom_sites_solution_primary direct
_atom_sites_solution_secondary difmap
_audit_creation_method SHELXL-97
_cell_angle_alpha 90.00
_cell_angle_beta 90.00
_cell_angle_gamma 90.00
_cell_formula_units_Z 4
_cell_length_a 13.5047(10)
_cell_length_b 22.3136(17)
_cell_length_c 6.8889(5)
_cell_measurement_temperature 173(2)
_cell_volume 2075.9(3)
_computing_structure_refinement 'SHELXL-97 (Sheldrick, 1997)'
_computing_structure_solution 'SHELXS-97 (Sheldrick, 1990)'
_diffrn_ambient_temperature 173(2)
_diffrn_measured_fraction_theta_full 1.000
_diffrn_measured_fraction_theta_max 1.000
_diffrn_radiation_monochromator graphite
_diffrn_radiation_source 'fine-focus sealed tube'
_diffrn_radiation_type MoK\a
_diffrn_radiation_wavelength 0.71073
_diffrn_reflns_av_R_equivalents 0.0689
_diffrn_reflns_av_sigmaI/netI 0.0567
_diffrn_reflns_limit_h_max 15
_diffrn_reflns_limit_h_min -16
_diffrn_reflns_limit_k_max 26
_diffrn_reflns_limit_k_min -26
_diffrn_reflns_limit_l_max 8
_diffrn_reflns_limit_l_min -8
_diffrn_reflns_number 14870
_diffrn_reflns_theta_full 25.00
_diffrn_reflns_theta_max 25.00
_diffrn_reflns_theta_min 1.76
_exptl_absorpt_coefficient_mu 0.210
_exptl_absorpt_correction_T_max 0.9896
_exptl_absorpt_correction_T_min 0.9113
_exptl_absorpt_correction_type multi-scan
_exptl_absorpt_process_details 'SADABS V2.03, Sheldrick, (1999)'
_exptl_crystal_density_diffrn 1.400
_exptl_crystal_density_method 'not measured'
_exptl_crystal_F_000 924
_exptl_crystal_size_max 0.45
_exptl_crystal_size_mid 0.15
_exptl_crystal_size_min 0.05
_refine_diff_density_max 0.221
_refine_diff_density_min -0.277
_refine_diff_density_rms 0.048
_refine_ls_abs_structure_details 'Flack H D (1983), Acta Cryst. A39, 876-881'
_refine_ls_abs_structure_Flack 0.04(10)
_refine_ls_extinction_method none
_refine_ls_goodness_of_fit_ref 1.012
_refine_ls_hydrogen_treatment mixed
_refine_ls_matrix_type full
_refine_ls_number_parameters 262
_refine_ls_number_reflns 3640
_refine_ls_number_restraints 1
_refine_ls_restrained_S_all 1.012
_refine_ls_R_factor_all 0.0789
_refine_ls_R_factor_gt 0.0443
_refine_ls_shift/su_max 0.000
_refine_ls_shift/su_mean 0.000
_refine_ls_structure_factor_coef Fsqd
_refine_ls_weighting_details 'calc w=1/[\s^2^(Fo^2^)+(0.0531P)^2^+0.0000P] where P=(Fo^2^+2Fc^2^)/3'
_refine_ls_weighting_scheme calc
_refine_ls_wR_factor_gt 0.0918
_refine_ls_wR_factor_ref 0.1022
_reflns_number_gt 2641
_reflns_number_total 3640
_reflns_threshold_expression >2sigma(I)
_cod_data_source_file cg050118xsi20050330_041133.cif
_cod_data_source_block e:\x-ray\1a
_cod_depositor_comments
;
The following automatic conversions were performed:
'_atom_site_symetry_multiplicity' tag replaced with
'_atom_site_symmetry_multiplicity'.

Automatic conversion script
Id: cif_correct_tags 1440 2010-10-19 06:21:57Z saulius 

The following automatic conversions were performed:

'_exptl_absorpt_correction_type' value 'multiscan' changed to
'multi-scan' according to
/home/saulius/struct/CIF-dictionaries/cif_core.dic dictionary named
'cif_core.dic' version 2.4.1 from 2010-06-29.

Automatic conversion script
Id: cif_fix_values 1715 2011-07-08 13:25:40Z adriana 

The following automatic conversions were performed:

'_symmetry_cell_setting' tag value 'orthorombic' was replaced with
'orthorhombic' value as specified in the replacement file
'/home/robertas/cod-tools/perl-scripts/inputs/replacement_values.lst'.

Automatic conversion script
Id: cif_fix_values 3143 2015-03-26 13:38:13Z robertas 
;
_cod_original_sg_symbol_H-M Pnn2
_cod_database_code 4505154

loop_
_symmetry_equiv_pos_as_xyz
'x, y, z'
'-x, -y, z'
'-x+1/2, y+1/2, z+1/2'
'x+1/2, -y+1/2, z+1/2'

loop_
_atom_site_label
_atom_site_type_symbol
_atom_site_fract_x
_atom_site_fract_y
_atom_site_fract_z
_atom_site_U_iso_or_equiv
_atom_site_adp_type
_atom_site_occupancy
_atom_site_symmetry_multiplicity
_atom_site_calc_flag
_atom_site_refinement_flags
S1 S 0.60404(5) 0.27025(3) 0.35690(14) 0.02919(19) Uani 1 1 d .
O1 O 0.65657(18) 0.26303(11) 0.5401(3) 0.0348(6) Uani 1 1 d .
N1 N 0.4267(2) 0.43861(14) -0.0060(4) 0.0404(8) Uani 1 1 d .
C1 C 0.5720(2) 0.34715(13) 0.3392(5) 0.0277(7) Uani 1 1 d .
O2 O 0.66498(18) 0.25762(11) 0.1882(3) 0.0349(6) Uani 1 1 d .
N2 N 0.52312(18) 0.23160(12) -0.1412(6) 0.0410(7) Uani 1 1 d .
H2A H 0.5572 0.2351 -0.2494 0.049 Uiso 1 1 calc R
H2B H 0.5540 0.2250 -0.0307 0.049 Uiso 1 1 calc R
C2 C 0.5146(2) 0.36488(14) 0.1834(5) 0.0287(8) Uani 1 1 d .
H2 H 0.4940 0.3363 0.0894 0.034 Uiso 1 1 calc R
O3 O 0.50994(14) 0.23769(9) 0.3538(4) 0.0349(5) Uani 1 1 d .
N3 N 0.3801(2) 0.24620(14) -0.3106(4) 0.0360(8) Uani 1 1 d .
H3A H 0.3153 0.2503 -0.3144 0.043 Uiso 1 1 calc R
H3B H 0.4150 0.2488 -0.4182 0.043 Uiso 1 1 calc R
C3 C 0.4873(2) 0.42409(15) 0.1649(5) 0.0282(8) Uani 1 1 d .
O4 O 0.4175(3) 0.40061(14) -0.1299(5) 0.0903(12) Uani 1 1 d .
N4 N 0.3738(2) 0.23233(14) 0.0176(4) 0.0404(8) Uani 1 1 d .
H4A H 0.3089 0.2363 0.0155 0.049 Uiso 1 1 calc R
H4B H 0.4045 0.2257 0.1281 0.049 Uiso 1 1 calc R
C4 C 0.5149(2) 0.46740(15) 0.2996(4) 0.0287(8) Uani 1 1 d .
O5 O 0.38839(18) 0.48745(12) -0.0203(4) 0.0507(7) Uani 1 1 d .
C5 C 0.5736(3) 0.44837(15) 0.4533(6) 0.0364(9) Uani 1 1 d .
H5 H 0.5952 0.4769 0.5465 0.044 Uiso 1 1 calc R
O6 O 0.8951(2) 0.45135(13) 0.0531(5) 0.0653(9) Uani 1 1 d .
C6 C 0.6019(2) 0.38843(15) 0.4752(5) 0.0357(8) Uani 1 1 d .
H6 H 0.6413 0.3764 0.5826 0.043 Uiso 1 1 calc R
O7 O 0.81636(19) 0.36574(12) -0.2023(4) 0.0542(8) Uani 1 1 d .
C7 C 0.4247(2) 0.23631(13) -0.1446(6) 0.0299(7) Uani 1 1 d .
O8 O 0.11577(18) 0.39526(15) 0.5371(4) 0.0603(8) Uani 1 1 d .
C8 C 0.9548(3) 0.4205(2) -0.0810(8) 0.0686(15) Uani 1 1 d .
H8A H 0.9818 0.3838 -0.0196 0.082 Uiso 1 1 calc R
H8B H 1.0112 0.4462 -0.1201 0.082 Uiso 1 1 calc R
O9 O 0.27931(18) 0.41416(14) 0.2949(4) 0.0567(8) Uani 1 1 d .
C9 C 0.8956(3) 0.4037(2) -0.2566(6) 0.0628(13) Uani 1 1 d .
H9A H 0.8693 0.4403 -0.3192 0.075 Uiso 1 1 calc R
H9B H 0.9387 0.3828 -0.3514 0.075 Uiso 1 1 calc R
C10 C 0.7566(3) 0.3949(2) -0.0629(7) 0.0568(12) Uani 1 1 d .
H10A H 0.7039 0.3671 -0.0196 0.068 Uiso 1 1 calc R
H10B H 0.7244 0.4300 -0.1236 0.068 Uiso 1 1 calc R
C11 C 0.8143(4) 0.41476(19) 0.1073(7) 0.0593(12) Uani 1 1 d .
H11A H 0.7705 0.4374 0.1962 0.071 Uiso 1 1 calc R
H11B H 0.8393 0.3792 0.1781 0.071 Uiso 1 1 calc R
C12 C 0.1816(3) 0.41389(19) 0.2181(6) 0.0469(10) Uani 1 1 d .
H12A H 0.1644 0.3730 0.1737 0.056 Uiso 1 1 calc R
H12B H 0.1780 0.4412 0.1050 0.056 Uiso 1 1 calc R
C13 C 0.1104(3) 0.43356(19) 0.3688(7) 0.0601(11) Uani 1 1 d .
H13A H 0.1253 0.4754 0.4071 0.072 Uiso 1 1 calc R
H13B H 0.0424 0.4325 0.3151 0.072 Uiso 1 1 calc R
C14 C 0.2134(3) 0.39513(19) 0.6122(6) 0.0496(11) Uani 1 1 d .
H14A H 0.2173 0.3674 0.7242 0.060 Uiso 1 1 calc R
H14B H 0.2308 0.4358 0.6583 0.060 Uiso 1 1 calc R
C15 C 0.2849(3) 0.3760(2) 0.4600(6) 0.0536(11) Uani 1 1 d .
H15A H 0.3529 0.3770 0.5135 0.064 Uiso 1 1 calc R
H15B H 0.2702 0.3343 0.4206 0.064 Uiso 1 1 calc R

loop_
_atom_site_aniso_label
_atom_site_aniso_U_11
_atom_site_aniso_U_22
_atom_site_aniso_U_33
_atom_site_aniso_U_23
_atom_site_aniso_U_13
_atom_site_aniso_U_12
S1 0.0219(4) 0.0343(4) 0.0313(4) 0.0021(5) -0.0024(5) 0.0003(3)
O1 0.0250(13) 0.0446(15) 0.0349(16) 0.0042(12) -0.0041(12) 0.0005(12)
N1 0.0395(19) 0.041(2) 0.041(2) 0.0040(17) -0.0090(15) 0.0063(16)
C1 0.0186(15) 0.0348(17) 0.0296(18) 0.0007(17) 0.0019(18) -0.0034(13)
O2 0.0270(14) 0.0425(15) 0.0351(16) -0.0039(12) -0.0001(12) 0.0072(11)
N2 0.0275(15) 0.0621(18) 0.0333(14) 0.0013(19) -0.0059(19) 0.0087(14)
C2 0.0248(19) 0.031(2) 0.0302(19) -0.0014(15) -0.0038(16) 0.0002(15)
O3 0.0268(11) 0.0372(12) 0.0406(12) 0.0060(14) -0.0023(15) -0.0086(10)
N3 0.0233(17) 0.0529(19) 0.0319(19) 0.0078(15) -0.0031(15) 0.0017(14)
C3 0.0189(18) 0.042(2) 0.0238(18) 0.0049(16) -0.0038(14) 0.0006(15)
O4 0.134(3) 0.073(2) 0.063(2) -0.031(2) -0.064(2) 0.045(2)
N4 0.0241(17) 0.064(2) 0.0335(19) 0.0110(17) -0.0024(15) -0.0045(15)
C4 0.0206(17) 0.0351(18) 0.030(2) 0.0022(14) -0.0014(15) 0.0001(15)
O5 0.0504(17) 0.0413(15) 0.0603(18) 0.0052(14) -0.0244(15) 0.0033(14)
C5 0.034(2) 0.039(2) 0.0368(19) -0.0067(17) -0.0048(17) -0.0010(18)
O6 0.0519(19) 0.0584(19) 0.086(2) -0.0246(16) 0.0007(17) -0.0013(15)
C6 0.032(2) 0.043(2) 0.033(2) 0.0027(17) -0.0082(18) -0.0003(18)
O7 0.0394(15) 0.0664(17) 0.0567(19) -0.0201(14) 0.0132(14) -0.0133(14)
C7 0.0270(17) 0.0306(17) 0.0322(17) 0.0006(19) 0.002(2) -0.0022(14)
O8 0.0313(16) 0.103(2) 0.0463(17) 0.0050(16) 0.0041(13) -0.0037(16)
C8 0.035(2) 0.063(3) 0.108(4) -0.033(3) 0.012(3) -0.010(2)
O9 0.0329(15) 0.085(2) 0.0525(18) 0.0289(15) -0.0005(13) -0.0051(15)
C9 0.058(3) 0.059(3) 0.071(3) -0.015(2) 0.030(3) -0.015(2)
C10 0.036(2) 0.069(3) 0.066(3) -0.017(2) 0.015(2) -0.002(2)
C11 0.068(3) 0.058(3) 0.052(3) -0.006(2) 0.011(2) 0.001(2)
C12 0.033(2) 0.063(3) 0.045(2) 0.011(2) -0.006(2) 0.005(2)
C13 0.040(2) 0.081(3) 0.059(3) 0.004(3) -0.002(3) 0.017(2)
C14 0.044(3) 0.060(3) 0.045(2) 0.008(2) -0.011(2) -0.010(2)
C15 0.034(2) 0.078(3) 0.049(2) 0.022(2) -0.001(2) 0.013(2)

loop_
_atom_type_symbol
_atom_type_description
_atom_type_scat_dispersion_real
_atom_type_scat_dispersion_imag
_atom_type_scat_source
C C 0.0033 0.0016 'International Tables Vol C Tables 4.2.6.8 and 6.1.1.4'
H H 0.0000 0.0000 'International Tables Vol C Tables 4.2.6.8 and 6.1.1.4'
N N 0.0061 0.0033 'International Tables Vol C Tables 4.2.6.8 and 6.1.1.4'
O O 0.0106 0.0060 'International Tables Vol C Tables 4.2.6.8 and 6.1.1.4'
S S 0.1246 0.1234 'International Tables Vol C Tables 4.2.6.8 and 6.1.1.4'

loop_
_geom_angle_atom_site_label_1
_geom_angle_atom_site_label_2
_geom_angle_atom_site_label_3
_geom_angle
_geom_angle_site_symmetry_3
O2 S1 O1 113.34(12) .
O2 S1 O3 112.59(16) .
O1 S1 O3 112.36(15) .
O2 S1 C1 105.72(15) .
O1 S1 C1 106.58(15) .
O3 S1 C1 105.49(12) .
O4 N1 O5 122.0(3) .
O4 N1 C3 117.9(3) .
O5 N1 C3 120.1(3) .
C6 C1 C2 120.2(3) .
C6 C1 S1 122.0(3) .
C2 C1 S1 117.9(3) .
C3 C2 C1 119.8(3) .
C2 C3 C4 122.2(3) .
C2 C3 N1 115.8(3) .
C4 C3 N1 122.0(3) .
C5 C4 C3 116.7(3) .
C5 C4 C4 116.6(3) 2_665
C3 C4 C4 126.7(2) 2_665
C4 C5 C6 122.0(3) .
C8 O6 C11 109.5(3) .
C1 C6 C5 119.1(3) .
C10 O7 C9 109.7(3) .
N3 C7 N4 120.8(3) .
N3 C7 N2 119.1(4) .
N4 C7 N2 120.1(4) .
C14 O8 C13 110.0(3) .
O6 C8 C9 110.3(3) .
C12 O9 C15 110.1(3) .
O7 C9 C8 109.9(4) .
O7 C10 C11 112.2(3) .
O6 C11 C10 111.8(4) .
O9 C12 C13 109.9(3) .
O8 C13 C12 110.8(3) .
O8 C14 C15 110.3(3) .
O9 C15 C14 111.0(3) .

loop_
_geom_bond_atom_site_label_1
_geom_bond_atom_site_label_2
_geom_bond_distance
_geom_bond_site_symmetry_2
S1 O2 1.452(3) .
S1 O1 1.457(3) .
S1 O3 1.464(2) .
S1 C1 1.774(3) .
N1 O4 1.209(4) .
N1 O5 1.211(3) .
N1 C3 1.470(4) .
C1 C6 1.375(4) .
C1 C2 1.382(4) .
N2 C7 1.334(4) .
C2 C3 1.377(4) .
N3 C7 1.311(5) .
C3 C4 1.391(4) .
N4 C7 1.315(5) .
C4 C5 1.389(5) .
C4 C4 1.510(7) 2_665
C5 C6 1.399(5) .
O6 C8 1.407(5) .
O6 C11 1.413(5) .
O7 C10 1.412(4) .
O7 C9 1.415(5) .
O8 C14 1.417(4) .
O8 C13 1.443(5) .
C8 C9 1.497(6) .
O9 C12 1.421(4) .
O9 C15 1.422(4) .
C10 C11 1.477(6) .
C12 C13 1.482(6) .
C14 C15 1.487(6) .
